data_4326796
loop_
_publ_author_name
'Pierre Thu\'ery'

_publ_section_title
;
 l-Cysteine as a Chiral Linker in Lanthanide-Cucurbit[6]uril
 One-Dimensional Assemblies
;
_journal_name_full 'Inorganic Chemistry'
_journal_page_first 10558
_journal_page_last 10560
_journal_paper_doi 10.1021/ic201965k
_journal_volume 50
_journal_year 2011
_chemical_absolute_configuration ad
_chemical_formula_sum 'C39 H71 N28 Nd O37 S'
_chemical_formula_weight 1700.54
_space_group_IT_number 4
_symmetry_cell_setting monoclinic
_symmetry_space_group_name_Hall 'P 2yb'
_symmetry_space_group_name_H-M 'P 1 21 1'
_atom_sites_solution_hydrogens geom
_atom_sites_solution_primary direct
_atom_sites_solution_secondary difmap
_audit_creation_method SHELXL-97
_cell_angle_alpha 90.00
_cell_angle_beta 101.118(2)
_cell_angle_gamma 90.00
_cell_formula_units_Z 2
_cell_length_a 14.3766(5)
_cell_length_b 15.0916(3)
_cell_length_c 14.9340(5)
_cell_measurement_reflns_used 105009
_cell_measurement_temperature 150(2)
_cell_measurement_theta_max 30.51
_cell_measurement_theta_min 2.25
_cell_volume 3179.36(17)
_computing_cell_refinement 'HKL2000 (Otwinowski & Minor, 1997)'
_computing_data_collection 'COLLECT (Nonius, 1998)'
_computing_data_reduction 'HKL2000 (Otwinowski & Minor, 1997)'
_computing_molecular_graphics 'SHELXTL (Sheldrick, 2008)'
_computing_publication_material 'SHELXTL (Sheldrick, 2008); PLATON (Spek, 2003)'
_computing_structure_refinement 'SHELXL-97 (Sheldrick, 2008)'
_computing_structure_solution 'SHELXS-97 (Sheldrick, 2008)'
_diffrn_ambient_temperature 150(2)
_diffrn_measured_fraction_theta_full 0.999
_diffrn_measured_fraction_theta_max 0.999
_diffrn_measurement_device_type 'Nonius Kappa-CCD area-detector diffractometer'
_diffrn_measurement_method 'two \f and five \w scans with 2\% steps (435 frames)'
_diffrn_radiation_monochromator graphite
_diffrn_radiation_source 'fine-focus sealed tube'
_diffrn_radiation_type MoK\a
_diffrn_radiation_wavelength 0.71073
_diffrn_reflns_av_R_equivalents 0.0333
_diffrn_reflns_av_sigmaI/netI 0.0357
_diffrn_reflns_limit_h_max 20
_diffrn_reflns_limit_h_min -20
_diffrn_reflns_limit_k_max 21
_diffrn_reflns_limit_k_min -20
_diffrn_reflns_limit_l_max 21
_diffrn_reflns_limit_l_min -21
_diffrn_reflns_number 105009
_diffrn_reflns_theta_full 30.51
_diffrn_reflns_theta_max 30.51
_diffrn_reflns_theta_min 2.25
_diffrn_standards_decay_% 0
_diffrn_standards_interval_time 0
_diffrn_standards_number 0
_exptl_absorpt_coefficient_mu 0.974
_exptl_absorpt_correction_T_max 0.925
_exptl_absorpt_correction_T_min 0.640
_exptl_absorpt_correction_type multi-scan
_exptl_absorpt_process_details 'SCALEPACK (Otwinowski & Minor, 1997)'
_exptl_crystal_colour colourless
_exptl_crystal_density_diffrn 1.776
_exptl_crystal_description platelet
_exptl_crystal_F_000 1746
_exptl_crystal_size_max 0.16
_exptl_crystal_size_mid 0.13
_exptl_crystal_size_min 0.08
_refine_diff_density_max 1.131
_refine_diff_density_min -0.824
_refine_diff_density_rms 0.072
_refine_ls_abs_structure_details 'Flack H D (1983), Acta Cryst. A39, 876-881'
_refine_ls_abs_structure_Flack -0.010(5)
_refine_ls_extinction_method none
_refine_ls_goodness_of_fit_ref 1.033
_refine_ls_hydrogen_treatment constr
_refine_ls_matrix_type full
_refine_ls_number_parameters 966
_refine_ls_number_reflns 19190
_refine_ls_number_restraints 7
_refine_ls_restrained_S_all 1.039
_refine_ls_R_factor_all 0.0378
_refine_ls_R_factor_gt 0.0339
_refine_ls_shift/su_max 0.001
_refine_ls_shift/su_mean 0.000
_refine_ls_structure_factor_coef Fsqd
_refine_ls_weighting_details 'calc w=1/[\s^2^(Fo^2^)+(0.0562P)^2^] where P=(Fo^2^+2Fc^2^)/3'
_refine_ls_weighting_scheme calc
_refine_ls_wR_factor_gt 0.0824
_refine_ls_wR_factor_ref 0.0843
_reflns_number_gt 17569
_reflns_number_total 19190
_reflns_threshold_expression >2sigma(I)
_cod_data_source_file ic201965k_si_002_1.cif
_cod_data_source_block 1
_cod_original_sg_symbol_H-M 'P 21'
_cod_database_code 4326796

loop_
_symmetry_equiv_pos_as_xyz
'x, y, z'
'-x, y+1/2, -z'

loop_
_atom_site_label
_atom_site_type_symbol
_atom_site_fract_x
_atom_site_fract_y
_atom_site_fract_z
_atom_site_U_iso_or_equiv
_atom_site_adp_type
_atom_site_occupancy
_atom_site_symmetry_multiplicity
_atom_site_calc_flag
_atom_site_refinement_flags
Nd Nd 0.079331(7) 0.181719(9) 0.689387(7) 0.02343(4) Uani 1 1 d .
S1 S 0.36447(5) -0.05250(4) 0.70246(5) 0.03095(13) Uani 1 1 d .
H1D H 0.2792 -0.0593 0.6562 0.037 Uiso 1 1 d R
O1 O 0.24392(13) 0.15801(13) 0.72735(13) 0.0334(4) Uani 1 1 d .
O2 O 0.30877(13) 0.10921(14) 0.86773(12) 0.0308(4) Uani 1 1 d .
O3 O -0.02561(14) 0.05808(13) 0.71006(13) 0.0300(4) Uani 1 1 d .
O4 O -0.42538(14) -0.06529(14) 0.64738(14) 0.0311(4) Uani 1 1 d .
O5 O -0.06855(13) 0.21197(13) 0.58233(13) 0.0288(4) Uani 1 1 d .
O6 O -0.48915(14) 0.10334(13) 0.50783(15) 0.0347(4) Uani 1 1 d .
O7 O -0.13559(13) 0.39802(13) 0.71557(13) 0.0302(4) Uani 1 1 d .
O8 O -0.54987(13) 0.28282(12) 0.62673(12) 0.0284(4) Uani 1 1 d .
O9 O -0.13378(14) 0.42679(14) 0.96069(14) 0.0322(4) Uani 1 1 d .
O10 O -0.53702(14) 0.27785(12) 0.88073(13) 0.0298(4) Uani 1 1 d .
O11 O -0.07202(14) 0.24738(14) 1.08168(14) 0.0335(4) Uani 1 1 d .
O12 O -0.48116(13) 0.10698(12) 1.02197(12) 0.0281(4) Uani 1 1 d .
O13 O -0.01403(14) 0.06890(13) 0.95339(14) 0.0292(4) Uani 1 1 d .
O14 O -0.42026(14) -0.06199(13) 0.90214(14) 0.0315(4) Uani 1 1 d .
O15 O 0.16718(17) 0.32553(14) 0.75811(17) 0.0455(6) Uani 1 1 d .
O16 O 0.0578(2) 0.35878(18) 0.64438(17) 0.0547(7) Uani 1 1 d .
O17 O 0.1569(2) 0.46014(16) 0.70515(18) 0.0564(7) Uani 1 1 d .
O18 O 0.11946(16) 0.21913(16) 0.54211(15) 0.0406(5) Uani 1 1 d .
H18A H 0.0814 0.2485 0.4888 0.049 Uiso 1 1 d R
H18B H 0.1729 0.2304 0.5328 0.049 Uiso 1 1 d R
O19 O 0.11347(15) 0.03956(13) 0.61202(14) 0.0335(4) Uani 1 1 d .
H19A H 0.1173 -0.0165 0.6281 0.040 Uiso 1 1 d R
H19B H 0.1489 0.0391 0.5673 0.040 Uiso 1 1 d R
O20 O 0.11891(14) 0.13038(16) 0.84843(14) 0.0377(5) Uani 1 1 d .
H20A H 0.1737 0.1271 0.8833 0.045 Uiso 1 1 d R
H20B H 0.0812 0.1029 0.8847 0.045 Uiso 1 1 d R
O21 O -0.03384(14) 0.25089(15) 0.77233(13) 0.0346(4) Uani 1 1 d .
H21A H -0.0569 0.2874 0.7322 0.042 Uiso 1 1 d R
H21B H -0.0830 0.2050 0.7713 0.042 Uiso 1 1 d R
O22 O 0.1294(2) -0.13831(18) 0.67721(19) 0.0567(7) Uani 1 1 d .
O23 O 0.10926(19) -0.27763(16) 0.66081(18) 0.0473(5) Uani 1 1 d .
O24 O -0.00484(18) -0.18854(19) 0.60299(19) 0.0543(7) Uani 1 1 d .
O25 O 0.43570(15) 0.14609(15) 0.21952(16) 0.0390(5) Uani 1 1 d .
O26 O 0.53058(16) 0.25608(13) 0.26687(14) 0.0332(4) Uani 1 1 d .
O27 O 0.58424(15) 0.12150(13) 0.27331(14) 0.0343(4) Uani 1 1 d .
O28A O 0.6225(7) 0.1483(8) 0.7325(7) 0.099(4) Uani 0.453(14) 1 d P
O28B O 0.6423(6) 0.2013(7) 0.8075(10) 0.132(6) Uani 0.547(14) 1 d P
O29 O 0.19799(18) 0.04610(16) 0.46321(17) 0.0446(5) Uani 1 1 d .
H29A H 0.2254 0.0961 0.4642 0.054 Uiso 1 1 d R
H29B H 0.1397 0.0620 0.4208 0.054 Uiso 1 1 d R
O30 O -0.1964(3) 0.1376(3) 0.7775(4) 0.1224(17) Uani 1 1 d U
O31 O 0.31171(14) 0.1897(2) 1.04348(14) 0.0451(5) Uani 1 1 d .
H31A H 0.3169 0.1756 0.9918 0.054 Uiso 1 1 d R
H31B H 0.3612 0.1782 1.0819 0.054 Uiso 1 1 d R
O32 O -0.70777(17) 0.2288(2) 0.50644(17) 0.0526(6) Uani 1 1 d .
H32A H -0.6567 0.2473 0.5452 0.063 Uiso 1 1 d R
H32B H -0.6790 0.1987 0.4653 0.063 Uiso 1 1 d R
O33 O 0.00699(16) 0.31033(16) 0.93847(15) 0.0366(5) Uani 1 1 d .
H33A H -0.0408 0.3372 0.9513 0.044 Uiso 1 1 d R
H33B H 0.0101 0.2626 0.9637 0.044 Uiso 1 1 d R
O34 O 0.12962(15) 0.16590(15) 1.07257(14) 0.0411(5) Uani 1 1 d .
H34A H 0.0838 0.1383 1.0278 0.049 Uiso 1 1 d R
H34B H 0.1852 0.1816 1.0584 0.049 Uiso 1 1 d R
O35 O 0.01813(19) 0.08059(18) 0.35257(18) 0.0496(6) Uani 1 1 d .
H35A H -0.0180 0.0318 0.3678 0.060 Uiso 1 1 d R
H35B H -0.0172 0.1328 0.3655 0.060 Uiso 1 1 d R
O36 O -0.68650(18) 0.1739(3) 0.34431(16) 0.0600(7) Uani 1 1 d .
H36A H -0.6488 0.1991 0.3035 0.072 Uiso 1 1 d R
H36B H -0.7445 0.1791 0.3103 0.072 Uiso 1 1 d R
O37 O 0.13327(16) 0.17041(17) 0.25313(15) 0.0422(5) Uani 1 1 d .
H37A H 0.1224 0.1735 0.1875 0.051 Uiso 1 1 d R
H37B H 0.0843 0.1531 0.2739 0.051 Uiso 1 1 d R
N1 N 0.48381(16) 0.09827(15) 0.82866(15) 0.0280(4) Uani 1 1 d .
H1A H 0.4809 0.1276 0.8759 0.034 Uiso 1 1 d R
H1B H 0.4976 0.0403 0.8437 0.034 Uiso 1 1 d R
H1C H 0.5366 0.1198 0.8201 0.034 Uiso 1 1 d R
N2 N -0.11219(16) -0.06242(15) 0.73947(15) 0.0250(4) Uani 1 1 d .
N3 N -0.13430(16) -0.01212(15) 0.59795(15) 0.0265(4) Uani 1 1 d .
N4 N -0.29829(16) -0.06153(16) 0.57375(15) 0.0286(4) Uani 1 1 d .
N5 N -0.27534(17) -0.11173(16) 0.71571(17) 0.0284(5) Uani 1 1 d .
N6 N -0.17320(16) 0.11364(15) 0.49862(15) 0.0250(4) Uani 1 1 d .
N7 N -0.21792(16) 0.25322(15) 0.50873(14) 0.0244(4) Uani 1 1 d .
N8 N -0.38558(16) 0.21125(15) 0.47757(15) 0.0256(4) Uani 1 1 d .
N9 N -0.33957(16) 0.06999(15) 0.48183(15) 0.0270(4) Uani 1 1 d .
N10 N -0.26474(15) 0.37265(15) 0.59892(14) 0.0250(4) Uani 1 1 d .
N11 N -0.28523(16) 0.44920(16) 0.72110(16) 0.0253(5) Uani 1 1 d .
N12 N -0.44784(16) 0.39380(15) 0.69032(14) 0.0250(4) Uani 1 1 d .
N13 N -0.43339(15) 0.34001(14) 0.55552(14) 0.0244(4) Uani 1 1 d .
N14 N -0.28632(17) 0.45361(16) 0.88350(16) 0.0256(5) Uani 1 1 d .
N15 N -0.26455(17) 0.40592(17) 1.02680(16) 0.0267(5) Uani 1 1 d .
N16 N -0.42431(15) 0.34209(14) 0.99229(14) 0.0250(4) Uani 1 1 d .
N17 N -0.44882(16) 0.39932(14) 0.85318(14) 0.0250(4) Uani 1 1 d .
N18 N -0.21893(15) 0.27329(15) 1.11634(15) 0.0267(4) Uani 1 1 d .
N19 N -0.16615(17) 0.13465(16) 1.11865(17) 0.0271(5) Uani 1 1 d .
N20 N -0.32856(15) 0.07867(14) 1.09889(15) 0.0276(4) Uani 1 1 d .
N21 N -0.38145(16) 0.21668(15) 1.09304(16) 0.0258(5) Uani 1 1 d .
N22 N -0.12342(16) 0.01008(15) 1.03251(15) 0.0273(4) Uani 1 1 d .
N23 N -0.10679(16) -0.05271(15) 0.90269(15) 0.0265(4) Uani 1 1 d .
N24 N -0.27133(18) -0.09904(16) 0.87805(17) 0.0274(5) Uani 1 1 d .
N25 N -0.28552(17) -0.04578(16) 1.01363(17) 0.0272(5) Uani 1 1 d .
N26 N 0.1290(2) 0.38235(17) 0.70250(17) 0.0382(6) Uani 1 1 d .
N27 N 0.07699(19) -0.20103(17) 0.64762(16) 0.0349(5) Uani 1 1 d .
N28 N 0.51796(14) 0.17397(19) 0.25369(12) 0.0251(4) Uani 1 1 d .
C1 C 0.31160(17) 0.13054(16) 0.78757(17) 0.0246(5) Uani 1 1 d .
C2 C 0.40480(17) 0.12375(16) 0.75336(17) 0.0243(5) Uani 1 1 d .
H2 H 0.4192 0.1825 0.7315 0.029 Uiso 1 1 calc R
C3 C 0.39612(19) 0.05967(17) 0.67377(17) 0.0279(5) Uani 1 1 d .
H3A H 0.4560 0.0578 0.6530 0.034 Uiso 1 1 calc R
H3B H 0.3483 0.0816 0.6238 0.034 Uiso 1 1 calc R
C4 C -0.08515(18) 0.00021(17) 0.68468(17) 0.0250(5) Uani 1 1 d .
C5 C -0.18338(18) -0.12194(16) 0.69079(18) 0.0257(5) Uani 1 1 d .
H5 H -0.1620 -0.1837 0.6947 0.031 Uiso 1 1 calc R
C6 C -0.19969(17) -0.08602(16) 0.59148(17) 0.0253(5) Uani 1 1 d .
H6 H -0.1862 -0.1311 0.5485 0.030 Uiso 1 1 calc R
C7 C -0.34252(19) -0.07744(17) 0.64589(19) 0.0263(5) Uani 1 1 d .
C8 C -0.11545(18) 0.03575(17) 0.51988(17) 0.0255(5) Uani 1 1 d .
H8A H -0.0492 0.0531 0.5313 0.031 Uiso 1 1 calc R
H8B H -0.1262 -0.0034 0.4674 0.031 Uiso 1 1 calc R
C9 C -0.34883(19) -0.02510(17) 0.48861(17) 0.0275(5) Uani 1 1 d .
H9A H -0.4155 -0.0398 0.4819 0.033 Uiso 1 1 calc R
H9B H -0.3254 -0.0528 0.4387 0.033 Uiso 1 1 calc R
C10 C -0.14655(16) 0.19425(18) 0.53519(15) 0.0247(5) Uani 1 1 d .
C11 C -0.26760(18) 0.11494(17) 0.44354(16) 0.0242(4) Uani 1 1 d .
H11 H -0.2675 0.0949 0.3811 0.029 Uiso 1 1 calc R
C12 C -0.29682(18) 0.21406(17) 0.44547(16) 0.0233(5) Uani 1 1 d .
H12 H -0.3046 0.2411 0.3848 0.028 Uiso 1 1 calc R
C13 C -0.41342(19) 0.12561(18) 0.49133(17) 0.0264(5) Uani 1 1 d .
C14 C -0.20958(18) 0.34709(17) 0.53115(17) 0.0254(5) Uani 1 1 d .
H14A H -0.1434 0.3612 0.5540 0.030 Uiso 1 1 calc R
H14B H -0.2306 0.3814 0.4761 0.030 Uiso 1 1 calc R
C15 C -0.45031(18) 0.28513(17) 0.47438(16) 0.0253(5) Uani 1 1 d .
H15A H -0.5145 0.2624 0.4653 0.030 Uiso 1 1 calc R
H15B H -0.4455 0.3218 0.4221 0.030 Uiso 1 1 calc R
C16 C -0.21978(18) 0.40585(16) 0.68248(17) 0.0245(5) Uani 1 1 d .
C17 C -0.36012(18) 0.40685(17) 0.57349(16) 0.0250(5) Uani 1 1 d .
H17 H -0.3656 0.4493 0.5231 0.030 Uiso 1 1 calc R
C18 C -0.3781(2) 0.45188(17) 0.66206(17) 0.0242(5) Uani 1 1 d .
H18 H -0.4017 0.5126 0.6511 0.029 Uiso 1 1 calc R
C19 C -0.48324(17) 0.33295(16) 0.62477(16) 0.0239(5) Uani 1 1 d .
C20 C -0.26030(19) 0.49765(17) 0.80566(17) 0.0248(5) Uani 1 1 d .
H20C H -0.2911 0.5551 0.7981 0.030 Uiso 1 1 calc R
H20D H -0.1924 0.5077 0.8184 0.030 Uiso 1 1 calc R
C21 C -0.50021(17) 0.41762(17) 0.76156(16) 0.0243(5) Uani 1 1 d .
H21C H -0.5153 0.4803 0.7566 0.029 Uiso 1 1 calc R
H21D H -0.5595 0.3851 0.7515 0.029 Uiso 1 1 calc R
C22 C -0.21915(18) 0.42725(17) 0.95701(17) 0.0263(5) Uani 1 1 d .
C23 C -0.38028(19) 0.45930(17) 0.90519(16) 0.0240(5) Uani 1 1 d .
H23 H -0.4037 0.5204 0.9022 0.029 Uiso 1 1 calc R
C24 C -0.36613(17) 0.42122(17) 1.00356(16) 0.0236(4) Uani 1 1 d .
H24 H -0.3870 0.4633 1.0457 0.028 Uiso 1 1 calc R
C25 C -0.47598(17) 0.33308(16) 0.90572(17) 0.0231(4) Uani 1 1 d .
C26 C -0.21636(19) 0.36911(17) 1.11249(17) 0.0270(5) Uani 1 1 d .
H26A H -0.2450 0.3928 1.1611 0.032 Uiso 1 1 calc R
H26B H -0.1507 0.3882 1.1235 0.032 Uiso 1 1 calc R
C27 C -0.44509(17) 0.29086(17) 1.06802(17) 0.0242(5) Uani 1 1 d .
H27A H -0.5095 0.2688 1.0521 0.029 Uiso 1 1 calc R
H27B H -0.4415 0.3295 1.1205 0.029 Uiso 1 1 calc R
C28 C -0.1452(2) 0.22137(19) 1.10301(19) 0.0270(5) Uani 1 1 d .
C29 C -0.28990(19) 0.22291(18) 1.15293(17) 0.0247(5) Uani 1 1 d .
H29 H -0.2955 0.2438 1.2138 0.030 Uiso 1 1 calc R
C30 C -0.25212(18) 0.12673(17) 1.15570(17) 0.0244(5) Uani 1 1 d .
H30 H -0.2387 0.1034 1.2181 0.029 Uiso 1 1 calc R
C31 C -0.40451(18) 0.13205(18) 1.06635(18) 0.0241(5) Uani 1 1 d .
C32 C -0.09971(18) 0.06404(18) 1.11400(17) 0.0273(5) Uani 1 1 d .
H32C H -0.0966 0.0263 1.1670 0.033 Uiso 1 1 calc R
H32D H -0.0373 0.0895 1.1166 0.033 Uiso 1 1 calc R
C33 C -0.33122(18) -0.01608(18) 1.08627(18) 0.0280(5) Uani 1 1 d .
H33C H -0.3968 -0.0353 1.0733 0.034 Uiso 1 1 calc R
H33D H -0.3006 -0.0441 1.1428 0.034 Uiso 1 1 calc R
C34 C -0.07500(18) 0.01461(17) 0.96250(17) 0.0263(5) Uani 1 1 d .
C35 C -0.18537(18) -0.06669(17) 1.02636(18) 0.0269(5) Uani 1 1 d .
H35 H -0.1655 -0.1080 1.0771 0.032 Uiso 1 1 calc R
C36 C -0.17607(18) -0.10811(17) 0.93295(17) 0.0257(5) Uani 1 1 d .
H36 H -0.1557 -0.1702 0.9392 0.031 Uiso 1 1 calc R
C37 C -0.33458(19) -0.06819(16) 0.92842(18) 0.0271(5) Uani 1 1 d .
C38 C -0.05787(18) -0.07974(18) 0.83046(17) 0.0265(5) Uani 1 1 d .
H38A H -0.0442 -0.1426 0.8364 0.032 Uiso 1 1 calc R
H38B H 0.0021 -0.0485 0.8379 0.032 Uiso 1 1 calc R
C39 C -0.3008(2) -0.15137(17) 0.79622(18) 0.0277(5) Uani 1 1 d .
H39A H -0.3691 -0.1591 0.7857 0.033 Uiso 1 1 calc R
H39B H -0.2720 -0.2096 0.8056 0.033 Uiso 1 1 calc R

loop_
_atom_site_aniso_label
_atom_site_aniso_U_11
_atom_site_aniso_U_22
_atom_site_aniso_U_33
_atom_site_aniso_U_23
_atom_site_aniso_U_13
_atom_site_aniso_U_12
Nd 0.01937(5) 0.02462(6) 0.02545(5) -0.00022(5) 0.00222(4) -0.00017(5)
S1 0.0316(3) 0.0276(3) 0.0340(3) -0.0046(2) 0.0072(3) -0.0027(2)
O1 0.0219(8) 0.0435(13) 0.0338(9) 0.0019(7) 0.0024(7) 0.0063(7)
O2 0.0253(9) 0.0389(11) 0.0281(9) -0.0014(7) 0.0048(7) 0.0005(8)
O3 0.0282(9) 0.0309(10) 0.0307(9) 0.0011(7) 0.0048(7) -0.0087(7)
O4 0.0220(9) 0.0336(10) 0.0375(11) 0.0023(8) 0.0050(8) 0.0019(7)
O5 0.0220(8) 0.0338(9) 0.0283(8) -0.0003(7) -0.0004(7) -0.0021(6)
O6 0.0277(10) 0.0322(10) 0.0455(11) 0.0047(8) 0.0103(9) 0.0011(8)
O7 0.0225(9) 0.0337(11) 0.0318(10) -0.0051(8) -0.0015(7) 0.0012(7)
O8 0.0267(9) 0.0297(9) 0.0290(9) -0.0012(7) 0.0059(7) -0.0058(7)
O9 0.0234(9) 0.0379(11) 0.0351(10) 0.0014(8) 0.0049(8) -0.0011(8)
O10 0.0286(9) 0.0277(9) 0.0310(9) -0.0011(7) 0.0007(8) -0.0059(7)
O11 0.0270(10) 0.0333(10) 0.0420(11) 0.0017(8) 0.0109(8) -0.0026(8)
O12 0.0230(9) 0.0302(9) 0.0297(9) 0.0004(7) 0.0016(7) -0.0032(7)
O13 0.0244(9) 0.0294(10) 0.0333(10) 0.0024(7) 0.0041(8) -0.0036(7)
O14 0.0237(9) 0.0272(10) 0.0414(11) 0.0023(8) 0.0005(8) -0.0005(7)
O15 0.0419(12) 0.0291(11) 0.0572(14) 0.0011(9) -0.0114(10) -0.0043(9)
O16 0.0588(16) 0.0537(15) 0.0451(14) 0.0054(11) -0.0059(12) -0.0112(12)
O17 0.089(2) 0.0273(12) 0.0479(14) -0.0061(10) -0.0004(14) -0.0125(12)
O18 0.0319(11) 0.0520(12) 0.0412(11) 0.0197(9) 0.0153(9) 0.0108(9)
O19 0.0364(11) 0.0255(9) 0.0414(10) -0.0058(8) 0.0144(9) -0.0014(8)
O20 0.0256(10) 0.0553(13) 0.0311(10) 0.0088(9) 0.0029(8) -0.0027(9)
O21 0.0296(10) 0.0430(11) 0.0315(9) -0.0016(8) 0.0064(8) 0.0098(8)
O22 0.0622(17) 0.0482(15) 0.0509(14) 0.0038(11) -0.0113(12) -0.0216(12)
O23 0.0466(14) 0.0405(12) 0.0536(14) 0.0009(10) 0.0066(11) 0.0042(10)
O24 0.0341(12) 0.0614(16) 0.0601(15) -0.0229(13) -0.0093(11) 0.0114(11)
O25 0.0264(10) 0.0410(11) 0.0462(12) -0.0051(9) -0.0017(8) -0.0066(8)
O26 0.0427(12) 0.0214(10) 0.0351(10) -0.0027(7) 0.0068(9) -0.0036(8)
O27 0.0330(11) 0.0292(10) 0.0378(10) 0.0016(8) -0.0002(8) 0.0020(8)
O28A 0.084(6) 0.130(9) 0.097(7) -0.012(6) 0.050(5) -0.041(5)
O28B 0.065(5) 0.111(8) 0.244(15) -0.011(7) 0.086(7) -0.007(4)
O29 0.0491(14) 0.0370(12) 0.0518(13) -0.0025(9) 0.0201(11) 0.0014(10)
O30 0.075(3) 0.104(3) 0.199(5) 0.032(3) 0.055(3) 0.015(2)
O31 0.0312(9) 0.0661(15) 0.0376(9) -0.0088(12) 0.0059(8) 0.0008(12)
O32 0.0297(11) 0.0881(19) 0.0390(12) -0.0025(12) 0.0043(9) -0.0063(11)
O33 0.0324(11) 0.0418(12) 0.0363(11) -0.0038(9) 0.0080(9) -0.0006(9)
O34 0.0340(10) 0.0457(16) 0.0428(10) -0.0035(9) 0.0052(8) -0.0091(9)
O35 0.0538(15) 0.0442(13) 0.0519(14) -0.0045(10) 0.0128(12) -0.0106(11)
O36 0.0475(13) 0.084(2) 0.0445(11) -0.0181(16) -0.0002(10) 0.0160(17)
O37 0.0428(11) 0.0422(14) 0.0411(10) -0.0070(10) 0.0071(8) -0.0062(10)
N1 0.0227(10) 0.0295(11) 0.0304(11) -0.0002(8) 0.0018(8) 0.0016(8)
N2 0.0207(10) 0.0273(11) 0.0267(10) 0.0016(8) 0.0037(8) -0.0020(8)
N3 0.0238(10) 0.0258(10) 0.0292(10) -0.0006(8) 0.0032(8) -0.0040(8)
N4 0.0215(10) 0.0333(12) 0.0297(11) 0.0019(8) 0.0019(8) 0.0015(9)
N5 0.0222(11) 0.0308(12) 0.0307(11) 0.0055(9) 0.0010(9) -0.0001(9)
N6 0.0187(10) 0.0278(11) 0.0267(10) 0.0005(8) -0.0001(8) 0.0008(8)
N7 0.0220(10) 0.0265(10) 0.0242(9) -0.0044(8) 0.0030(8) -0.0013(8)
N8 0.0212(10) 0.0292(11) 0.0257(10) 0.0011(8) 0.0031(8) 0.0005(8)
N9 0.0246(10) 0.0250(11) 0.0314(11) -0.0016(8) 0.0057(8) -0.0011(8)
N10 0.0213(10) 0.0288(11) 0.0250(9) -0.0026(8) 0.0046(8) 0.0002(8)
N11 0.0213(10) 0.0281(11) 0.0260(10) -0.0023(8) 0.0034(8) 0.0005(8)
N12 0.0243(10) 0.0269(11) 0.0246(10) -0.0025(8) 0.0065(8) -0.0023(8)
N13 0.0219(10) 0.0274(10) 0.0242(10) -0.0023(8) 0.0055(8) -0.0022(8)
N14 0.0214(11) 0.0302(12) 0.0253(10) 0.0024(9) 0.0049(8) 0.0012(9)
N15 0.0226(11) 0.0324(12) 0.0241(10) 0.0022(8) 0.0017(8) -0.0037(9)
N16 0.0240(10) 0.0265(11) 0.0236(9) 0.0013(7) 0.0027(8) -0.0029(8)
N17 0.0240(10) 0.0258(11) 0.0251(10) 0.0018(8) 0.0045(8) -0.0012(8)
N18 0.0230(10) 0.0284(11) 0.0289(10) 0.0018(8) 0.0057(8) -0.0022(8)
N19 0.0228(11) 0.0248(11) 0.0342(12) 0.0009(8) 0.0063(9) -0.0008(8)
N20 0.0244(10) 0.0228(10) 0.0335(11) -0.0008(8) 0.0005(8) -0.0009(8)
N21 0.0219(11) 0.0263(10) 0.0274(11) 0.0000(8) 0.0001(8) 0.0026(8)
N22 0.0265(11) 0.0268(11) 0.0283(10) -0.0005(8) 0.0040(8) -0.0018(8)
N23 0.0247(10) 0.0255(10) 0.0285(10) -0.0013(8) 0.0033(8) -0.0044(8)
N24 0.0218(11) 0.0269(12) 0.0314(12) 0.0001(9) -0.0001(9) -0.0009(8)
N25 0.0190(11) 0.0295(12) 0.0320(11) -0.0017(9) 0.0020(9) 0.0010(8)
N26 0.0482(16) 0.0308(13) 0.0336(12) -0.0078(9) 0.0029(11) -0.0022(11)
N27 0.0358(13) 0.0391(14) 0.0295(11) -0.0025(9) 0.0054(9) -0.0027(10)
N28 0.0264(9) 0.0268(11) 0.0214(8) -0.0028(10) 0.0028(6) -0.0046(10)
C1 0.0202(11) 0.0221(12) 0.0305(12) -0.0018(9) 0.0020(9) 0.0005(8)
C2 0.0231(11) 0.0220(11) 0.0269(11) 0.0004(8) 0.0027(9) 0.0024(8)
C3 0.0302(13) 0.0283(13) 0.0249(11) 0.0002(9) 0.0044(10) 0.0006(9)
C4 0.0243(12) 0.0262(12) 0.0253(11) -0.0003(9) 0.0064(9) 0.0014(9)
C5 0.0238(12) 0.0206(11) 0.0314(12) -0.0014(9) 0.0017(9) 0.0007(8)
C6 0.0222(11) 0.0196(11) 0.0335(12) -0.0021(9) 0.0040(9) 0.0018(8)
C7 0.0229(12) 0.0219(12) 0.0331(13) -0.0011(9) 0.0028(10) -0.0023(9)
C8 0.0215(11) 0.0282(12) 0.0266(11) 0.0000(9) 0.0041(9) 0.0017(9)
C9 0.0246(12) 0.0256(12) 0.0299(12) -0.0018(9) -0.0010(10) -0.0015(9)
C10 0.0210(10) 0.0318(15) 0.0213(9) -0.0012(9) 0.0045(7) -0.0012(9)
C11 0.0202(11) 0.0284(12) 0.0234(11) -0.0007(9) 0.0030(9) -0.0013(9)
C12 0.0205(11) 0.0265(11) 0.0218(10) 0.0001(8) 0.0011(9) -0.0005(8)
C13 0.0232(12) 0.0314(14) 0.0234(11) 0.0007(9) 0.0016(9) 0.0008(10)
C14 0.0247(12) 0.0265(12) 0.0262(11) -0.0023(9) 0.0079(9) -0.0022(9)
C15 0.0223(11) 0.0301(12) 0.0221(11) 0.0003(9) 0.0007(9) 0.0040(9)
C16 0.0246(11) 0.0240(12) 0.0248(11) -0.0012(8) 0.0047(9) -0.0007(9)
C17 0.0243(12) 0.0274(12) 0.0221(10) 0.0019(9) 0.0017(9) 0.0005(9)
C18 0.0230(13) 0.0239(12) 0.0257(11) 0.0022(9) 0.0044(10) 0.0014(9)
C19 0.0205(11) 0.0260(12) 0.0242(11) 0.0024(8) 0.0017(9) 0.0024(8)
C20 0.0248(12) 0.0226(12) 0.0270(11) -0.0015(9) 0.0046(10) -0.0037(9)
C21 0.0204(11) 0.0301(12) 0.0224(10) 0.0001(9) 0.0040(9) 0.0011(9)
C22 0.0247(12) 0.0251(12) 0.0282(12) 0.0011(9) 0.0030(9) -0.0031(9)
C23 0.0242(12) 0.0239(12) 0.0240(11) -0.0012(9) 0.0051(9) 0.0008(9)
C24 0.0204(11) 0.0260(12) 0.0244(11) -0.0023(9) 0.0040(9) 0.0007(8)
C25 0.0237(11) 0.0207(11) 0.0251(11) -0.0013(8) 0.0052(9) 0.0023(8)
C26 0.0265(12) 0.0275(12) 0.0243(11) -0.0002(9) -0.0016(9) -0.0031(9)
C27 0.0203(11) 0.0254(12) 0.0266(11) 0.0026(9) 0.0039(9) 0.0000(9)
C28 0.0233(13) 0.0303(13) 0.0268(12) -0.0014(10) 0.0036(10) 0.0017(10)
C29 0.0201(12) 0.0290(13) 0.0246(11) -0.0002(9) 0.0032(9) 0.0001(9)
C30 0.0211(12) 0.0261(13) 0.0255(11) 0.0024(9) 0.0029(9) -0.0015(9)
C31 0.0211(12) 0.0275(13) 0.0238(12) 0.0009(9) 0.0049(9) 0.0020(9)
C32 0.0217(11) 0.0316(13) 0.0276(12) -0.0008(9) 0.0019(9) 0.0018(9)
C33 0.0244(12) 0.0271(12) 0.0325(12) 0.0008(9) 0.0057(10) -0.0026(9)
C34 0.0226(11) 0.0266(12) 0.0277(11) 0.0031(9) -0.0002(9) 0.0023(9)
C35 0.0236(12) 0.0275(13) 0.0285(12) 0.0034(9) 0.0022(9) 0.0005(9)
C36 0.0235(12) 0.0252(12) 0.0280(11) 0.0037(9) 0.0037(9) 0.0005(9)
C37 0.0260(12) 0.0200(12) 0.0341(13) 0.0025(9) 0.0029(10) -0.0010(9)
C38 0.0211(11) 0.0282(12) 0.0289(11) 0.0013(9) 0.0016(9) 0.0028(9)
C39 0.0272(13) 0.0250(12) 0.0299(12) 0.0024(9) 0.0034(10) -0.0052(10)

loop_
_atom_type_symbol
_atom_type_description
_atom_type_scat_dispersion_real
_atom_type_scat_dispersion_imag
_atom_type_scat_source
C C 0.0033 0.0016 'International Tables Vol C Tables 4.2.6.8 and 6.1.1.4'
H H 0.0000 0.0000 'International Tables Vol C Tables 4.2.6.8 and 6.1.1.4'
N N 0.0061 0.0033 'International Tables Vol C Tables 4.2.6.8 and 6.1.1.4'
O O 0.0106 0.0060 'International Tables Vol C Tables 4.2.6.8 and 6.1.1.4'
S S 0.1246 0.1234 'International Tables Vol C Tables 4.2.6.8 and 6.1.1.4'
Nd Nd -0.1943 3.0179 'International Tables Vol C Tables 4.2.6.8 and 6.1.1.4'

loop_
_geom_angle_atom_site_label_1
_geom_angle_atom_site_label_2
_geom_angle_atom_site_label_3
_geom_angle
O1 Nd O5 153.38(7)
O1 Nd O18 81.44(7)
O5 Nd O18 72.23(7)
O1 Nd O3 117.90(7)
O5 Nd O3 75.30(6)
O18 Nd O3 123.07(7)
O1 Nd O20 71.61(7)
O5 Nd O20 134.50(7)
O18 Nd O20 153.00(7)
O3 Nd O20 70.88(7)
O1 Nd O21 132.51(7)
O5 Nd O21 70.95(7)
O18 Nd O21 130.45(7)
O3 Nd O21 77.12(7)
O20 Nd O21 72.51(7)
O1 Nd O19 72.91(7)
O5 Nd O19 94.62(7)
O18 Nd O19 71.62(7)
O3 Nd O19 65.86(7)
O20 Nd O19 98.33(7)
O21 Nd O19 142.71(7)
O1 Nd O15 69.20(7)
O5 Nd O15 113.23(7)
O18 Nd O15 88.94(9)
O3 Nd O15 147.33(8)
O20 Nd O15 83.01(8)
O21 Nd O15 76.51(8)
O19 Nd O15 139.51(8)
O1 Nd O16 105.47(8)
O5 Nd O16 67.48(7)
O18 Nd O16 65.92(8)
O3 Nd O16 136.36(8)
O20 Nd O16 122.34(8)
O21 Nd O16 69.96(8)
O19 Nd O16 137.14(8)
O15 Nd O16 46.82(7)
C3 S1 H1D 101.7
C1 O1 Nd 145.51(18)
C4 O3 Nd 155.26(17)
C10 O5 Nd 156.01(18)
N26 O15 Nd 101.06(16)
N26 O16 Nd 93.87(18)
Nd O18 H18A 130.0
Nd O18 H18B 126.0
H18A O18 H18B 99.3
Nd O19 H19A 134.4
Nd O19 H19B 121.7
H19A O19 H19B 100.2
Nd O20 H20A 128.3
Nd O20 H20B 130.4
H20A O20 H20B 100.9
Nd O21 H21A 97.4
Nd O21 H21B 103.6
H21A O21 H21B 105.5
H29A O29 H29B 97.5
H31A O31 H31B 111.8
H32A O32 H32B 99.6
H33A O33 H33B 107.1
H34A O34 H34B 118.9
H35A O35 H35B 104.3
H36A O36 H36B 100.5
H37A O37 H37B 113.4
C2 N1 H1A 110.1
C2 N1 H1B 122.0
H1A N1 H1B 109.9
C2 N1 H1C 111.0
H1A N1 H1C 96.6
H1B N1 H1C 104.1
C4 N2 C5 112.8(2)
C4 N2 C38 121.6(2)
C5 N2 C38 123.9(2)
C4 N3 C8 123.8(2)
C4 N3 C6 112.3(2)
C8 N3 C6 123.5(2)
C7 N4 C6 113.5(2)
C7 N4 C9 121.7(2)
C6 N4 C9 124.7(2)
C7 N5 C5 112.7(2)
C7 N5 C39 122.0(2)
C5 N5 C39 123.9(2)
C10 N6 C8 122.5(2)
C10 N6 C11 112.2(2)
C8 N6 C11 125.1(2)
C10 N7 C12 111.9(2)
C10 N7 C14 123.1(2)
C12 N7 C14 124.4(2)
C13 N8 C15 121.6(2)
C13 N8 C12 112.1(2)
C15 N8 C12 124.7(2)
C13 N9 C11 112.3(2)
C13 N9 C9 120.8(2)
C11 N9 C9 125.2(2)
C16 N10 C17 111.2(2)
C16 N10 C14 120.1(2)
C17 N10 C14 122.0(2)
C16 N11 C20 122.6(2)
C16 N11 C18 112.7(2)
C20 N11 C18 124.2(2)
C19 N12 C18 112.3(2)
C19 N12 C21 120.9(2)
C18 N12 C21 122.9(2)
C19 N13 C17 112.5(2)
C19 N13 C15 123.9(2)
C17 N13 C15 123.6(2)
C22 N14 C20 121.6(2)
C22 N14 C23 112.3(2)
C20 N14 C23 123.2(2)
C22 N15 C26 123.2(2)
C22 N15 C24 112.7(2)
C26 N15 C24 124.1(2)
C25 N16 C27 121.9(2)
C25 N16 C24 112.8(2)
C27 N16 C24 123.4(2)
C25 N17 C23 112.8(2)
C25 N17 C21 121.9(2)
C23 N17 C21 123.8(2)
C28 N18 C26 122.8(2)
C28 N18 C29 112.0(2)
C26 N18 C29 124.0(2)
C28 N19 C32 121.8(2)
C28 N19 C30 111.9(2)
C32 N19 C30 125.3(2)
C31 N20 C33 122.6(2)
C31 N20 C30 112.1(2)
C33 N20 C30 124.9(2)
C31 N21 C29 112.6(2)
C31 N21 C27 123.0(2)
C29 N21 C27 124.3(2)
C34 N22 C32 122.9(2)
C34 N22 C35 112.8(2)
C32 N22 C35 122.9(2)
C34 N23 C36 112.9(2)
C34 N23 C38 122.8(2)
C36 N23 C38 122.2(2)
C37 N24 C39 122.1(2)
C37 N24 C36 111.9(2)
C39 N24 C36 120.9(2)
C37 N25 C33 123.1(2)
C37 N25 C35 112.8(2)
C33 N25 C35 123.6(2)
O17 N26 O15 122.2(3)
O17 N26 O16 120.4(3)
O15 N26 O16 117.4(3)
O22 N27 O23 118.1(3)
O22 N27 O24 121.4(3)
O23 N27 O24 120.5(3)
O27 N28 O26 120.9(2)
O27 N28 O25 120.2(3)
O26 N28 O25 118.9(2)
O2 C1 O1 127.3(2)
O2 C1 C2 119.8(2)
O1 C1 C2 112.9(2)
N1 C2 C3 111.3(2)
N1 C2 C1 110.9(2)
C3 C2 C1 111.1(2)
N1 C2 H2 107.8
C3 C2 H2 107.8
C1 C2 H2 107.8
C2 C3 S1 113.17(18)
C2 C3 H3A 108.9
S1 C3 H3A 108.9
C2 C3 H3B 108.9
S1 C3 H3B 108.9
H3A C3 H3B 107.8
O3 C4 N2 124.9(2)
O3 C4 N3 126.3(2)
N2 C4 N3 108.8(2)
N2 C5 N5 113.4(2)
N2 C5 C6 103.0(2)
N5 C5 C6 103.3(2)
N2 C5 H5 112.1
N5 C5 H5 112.1
C6 C5 H5 112.1
N4 C6 N3 114.7(2)
N4 C6 C5 103.1(2)
N3 C6 C5 103.2(2)
N4 C6 H6 111.7
N3 C6 H6 111.7
C5 C6 H6 111.7
O4 C7 N4 126.5(2)
O4 C7 N5 126.3(3)
N4 C7 N5 107.2(2)
N6 C8 N3 113.4(2)
N6 C8 H8A 108.9
N3 C8 H8A 108.9
N6 C8 H8B 108.9
N3 C8 H8B 108.9
H8A C8 H8B 107.7
N4 C9 N9 113.7(2)
N4 C9 H9A 108.8
N9 C9 H9A 108.8
N4 C9 H9B 108.8
N9 C9 H9B 108.8
H9A C9 H9B 107.7
O5 C10 N7 125.2(2)
O5 C10 N6 125.4(2)
N7 C10 N6 109.3(2)
N9 C11 N6 115.7(2)
N9 C11 C12 103.16(19)
N6 C11 C12 103.3(2)
N9 C11 H11 111.3
N6 C11 H11 111.3
C12 C11 H11 111.3
N8 C12 N7 115.1(2)
N8 C12 C11 103.7(2)
N7 C12 C11 102.9(2)
N8 C12 H12 111.5
N7 C12 H12 111.5
C11 C12 H12 111.5
O6 C13 N8 126.1(3)
O6 C13 N9 126.3(3)
N8 C13 N9 107.6(2)
N10 C14 N7 112.8(2)
N10 C14 H14A 109.0
N7 C14 H14A 109.0
N10 C14 H14B 109.0
N7 C14 H14B 109.0
H14A C14 H14B 107.8
N8 C15 N13 114.2(2)
N8 C15 H15A 108.7
N13 C15 H15A 108.7
N8 C15 H15B 108.7
N13 C15 H15B 108.7
H15A C15 H15B 107.6
O7 C16 N11 125.9(2)
O7 C16 N10 125.7(2)
N11 C16 N10 108.4(2)
N13 C17 N10 114.8(2)
N13 C17 C18 103.2(2)
N10 C17 C18 103.73(19)
N13 C17 H17 111.5
N10 C17 H17 111.5
C18 C17 H17 111.5
N11 C18 N12 114.3(2)
N11 C18 C17 102.8(2)
N12 C18 C17 102.7(2)
N11 C18 H18 112.1
N12 C18 H18 112.1
C17 C18 H18 112.1
O8 C19 N12 125.6(2)
O8 C19 N13 126.2(2)
N12 C19 N13 108.1(2)
N11 C20 N14 114.2(2)
N11 C20 H20C 108.7
N14 C20 H20C 108.7
N11 C20 H20D 108.7
N14 C20 H20D 108.7
H20C C20 H20D 107.6
N17 C21 N12 113.6(2)
N17 C21 H21C 108.9
N12 C21 H21C 108.9
N17 C21 H21D 108.9
N12 C21 H21D 108.9
H21C C21 H21D 107.7
O9 C22 N15 126.0(2)
O9 C22 N14 125.8(2)
N15 C22 N14 108.1(2)
N17 C23 N14 114.2(2)
N17 C23 C24 103.1(2)
N14 C23 C24 103.4(2)
N17 C23 H23 111.8
N14 C23 H23 111.8
C24 C23 H23 111.8
N16 C24 N15 115.3(2)
N16 C24 C23 103.15(19)
N15 C24 C23 103.1(2)
N16 C24 H24 111.5
N15 C24 H24 111.5
C23 C24 H24 111.5
O10 C25 N16 125.9(2)
O10 C25 N17 126.3(2)
N16 C25 N17 107.8(2)
N15 C26 N18 114.1(2)
N15 C26 H26A 108.7
N18 C26 H26A 108.7
N15 C26 H26B 108.7
N18 C26 H26B 108.7
H26A C26 H26B 107.6
N16 C27 N21 113.5(2)
N16 C27 H27A 108.9
N21 C27 H27A 108.9
N16 C27 H27B 108.9
N21 C27 H27B 108.9
H27A C27 H27B 107.7
O11 C28 N18 125.9(3)
O11 C28 N19 125.3(3)
N18 C28 N19 108.7(2)
N21 C29 N18 114.9(2)
N21 C29 C30 103.2(2)
N18 C29 C30 103.4(2)
N21 C29 H29 111.6
N18 C29 H29 111.6
C30 C29 H29 111.6
N20 C30 N19 115.1(2)
N20 C30 C29 103.38(19)
N19 C30 C29 103.4(2)
N20 C30 H30 111.5
N19 C30 H30 111.5
C29 C30 H30 111.5
O12 C31 N21 126.1(2)
O12 C31 N20 125.5(2)
N21 C31 N20 108.4(2)
N19 C32 N22 113.9(2)
N19 C32 H32C 108.8
N22 C32 H32C 108.8
N19 C32 H32D 108.8
N22 C32 H32D 108.8
H32C C32 H32D 107.7
N20 C33 N25 113.7(2)
N20 C33 H33C 108.8
N25 C33 H33C 108.8
N20 C33 H33D 108.8
N25 C33 H33D 108.8
H33C C33 H33D 107.7
O13 C34 N22 126.8(2)
O13 C34 N23 125.3(3)
N22 C34 N23 107.9(2)
N25 C35 N22 114.6(2)
N25 C35 C36 103.0(2)
N22 C35 C36 102.7(2)
N25 C35 H35 112.0
N22 C35 H35 112.0
C36 C35 H35 112.0
N23 C36 N24 113.6(2)
N23 C36 C35 103.4(2)
N24 C36 C35 103.4(2)
N23 C36 H36 111.9
N24 C36 H36 111.9
C35 C36 H36 111.9
O14 C37 N24 125.8(3)
O14 C37 N25 125.8(3)
N24 C37 N25 108.4(2)
N23 C38 N2 113.1(2)
N23 C38 H38A 109.0
N2 C38 H38A 109.0
N23 C38 H38B 109.0
N2 C38 H38B 109.0
H38A C38 H38B 107.8
N24 C39 N5 113.2(2)
N24 C39 H39A 108.9
N5 C39 H39A 108.9
N24 C39 H39B 108.9
N5 C39 H39B 108.9
H39A C39 H39B 107.7

loop_
_geom_bond_atom_site_label_1
_geom_bond_atom_site_label_2
_geom_bond_distance
Nd O1 2.3518(19)
Nd O5 2.4442(18)
Nd O18 2.445(2)
Nd O3 2.4562(18)
Nd O20 2.458(2)
Nd O21 2.4594(19)
Nd O19 2.5293(19)
Nd O15 2.619(2)
Nd O16 2.758(3)
S1 C3 1.825(3)
S1 H1D 1.2895
O1 C1 1.261(3)
O2 C1 1.248(3)
O3 C4 1.230(3)
O4 C7 1.210(3)
O5 C10 1.233(3)
O6 C13 1.209(3)
O7 C16 1.222(3)
O8 C19 1.225(3)
O9 C22 1.218(3)
O10 C25 1.216(3)
O11 C28 1.222(4)
O12 C31 1.231(3)
O13 C34 1.226(3)
O14 C37 1.222(3)
O15 N26 1.245(3)
O16 N26 1.259(4)
O17 N26 1.239(4)
O18 H18A 0.9810
O18 H18B 0.8252
O19 H19A 0.8782
O19 H19B 0.9138
O20 H20A 0.8581
O20 H20B 0.9341
O21 H21A 0.8342
O21 H21B 0.9872
O22 N27 1.237(3)
O23 N27 1.247(4)
O24 N27 1.250(3)
O25 N28 1.266(3)
O26 N28 1.262(4)
O27 N28 1.230(3)
O29 H29A 0.8495
O29 H29B 0.9778
O31 H31A 0.8177
O31 H31B 0.8416
O32 H32A 0.8883
O32 H32B 0.9241
O33 H33A 0.8503
O33 H33B 0.8103
O34 H34A 0.9410
O34 H34B 0.8962
O35 H35A 0.9531
O35 H35B 0.9768
O36 H36A 0.9681
O36 H36B 0.8925
O37 H37A 0.9634
O37 H37B 0.8626
N1 C2 1.487(3)
N1 H1A 0.8409
N1 H1B 0.9159
N1 H1C 0.8569
N2 C4 1.355(3)
N2 C5 1.448(3)
N2 C38 1.454(3)
N3 C4 1.363(3)
N3 C8 1.441(3)
N3 C6 1.450(3)
N4 C7 1.374(4)
N4 C6 1.439(3)
N4 C9 1.446(3)
N5 C7 1.378(4)
N5 C5 1.449(4)
N5 C39 1.452(4)
N6 C10 1.358(3)
N6 C8 1.439(3)
N6 C11 1.445(3)
N7 C10 1.358(3)
N7 C12 1.454(3)
N7 C14 1.455(3)
N8 C13 1.380(4)
N8 C15 1.447(3)
N8 C12 1.448(3)
N9 C13 1.382(3)
N9 C11 1.444(3)
N9 C9 1.447(3)
N10 C16 1.384(3)
N10 C17 1.446(3)
N10 C14 1.453(3)
N11 C16 1.362(3)
N11 C20 1.443(3)
N11 C18 1.451(3)
N12 C19 1.367(3)
N12 C18 1.455(3)
N12 C21 1.462(3)
N13 C19 1.371(3)
N13 C17 1.446(3)
N13 C15 1.449(3)
N14 C22 1.374(3)
N14 C20 1.449(3)
N14 C23 1.451(4)
N15 C22 1.371(4)
N15 C26 1.444(3)
N15 C24 1.453(3)
N16 C25 1.368(3)
N16 C27 1.448(3)
N16 C24 1.449(3)
N17 C25 1.373(3)
N17 C23 1.449(3)
N17 C21 1.451(3)
N18 C28 1.363(4)
N18 C26 1.448(3)
N18 C29 1.460(3)
N19 C28 1.373(3)
N19 C32 1.442(3)
N19 C30 1.453(4)
N20 C31 1.368(3)
N20 C33 1.442(3)
N20 C30 1.447(3)
N21 C31 1.360(3)
N21 C29 1.445(3)
N21 C27 1.448(3)
N22 C34 1.365(4)
N22 C32 1.449(3)
N22 C35 1.453(3)
N23 C34 1.372(3)
N23 C36 1.438(3)
N23 C38 1.455(3)
N24 C37 1.369(4)
N24 C39 1.448(4)
N24 C36 1.461(4)
N25 C37 1.373(4)
N25 C33 1.444(4)
N25 C35 1.450(4)
C1 C2 1.527(4)
C2 C3 1.519(3)
C2 H2 0.9800
C3 H3A 0.9700
C3 H3B 0.9700
C5 C6 1.554(4)
C5 H5 0.9800
C6 H6 0.9800
C8 H8A 0.9700
C8 H8B 0.9700
C9 H9A 0.9700
C9 H9B 0.9700
C11 C12 1.556(4)
C11 H11 0.9800
C12 H12 0.9800
C14 H14A 0.9700
C14 H14B 0.9700
C15 H15A 0.9700
C15 H15B 0.9700
C17 C18 1.552(4)
C17 H17 0.9800
C18 H18 0.9800
C20 H20C 0.9700
C20 H20D 0.9700
C21 H21C 0.9700
C21 H21D 0.9700
C23 C24 1.554(3)
C23 H23 0.9800
C24 H24 0.9800
C26 H26A 0.9700
C26 H26B 0.9700
C27 H27A 0.9700
C27 H27B 0.9700
C29 C30 1.548(4)
C29 H29 0.9800
C30 H30 0.9800
C32 H32C 0.9700
C32 H32D 0.9700
C33 H33C 0.9700
C33 H33D 0.9700
C35 C36 1.558(4)
C35 H35 0.9800
C36 H36 0.9800
C38 H38A 0.9700
C38 H38B 0.9700
C39 H39A 0.9700
C39 H39B 0.9700

loop_
_geom_hbond_atom_site_label_D
_geom_hbond_atom_site_label_H
_geom_hbond_atom_site_label_A
_geom_hbond_distance_DH
_geom_hbond_distance_HA
_geom_hbond_distance_DA
_geom_hbond_angle_DHA
_geom_hbond_site_symmetry_A
N1 H1A O10 0.84 2.29 2.851(3) 124.9 1_655
N1 H1A O12 0.84 2.17 2.836(3) 136.6 1_655
N1 H1B O14 0.92 2.03 2.894(3) 155.5 1_655
N1 H1C O28A 0.86 2.01 2.778(8) 148.2 .
S1 H1D O22 1.29 2.53 3.571(3) 135.6 .
O18 H18A O24 0.98 1.85 2.824(3) 173.9 2_556
O18 H18B O32 0.83 1.83 2.643(3) 167.1 1_655
O19 H19A O22 0.88 1.97 2.850(3) 174.1 .
O19 H19B O29 0.91 1.83 2.732(3) 168.5 .
O20 H20A O2 0.86 2.02 2.708(3) 136.8 .
O20 H20B O13 0.93 1.93 2.851(3) 167.4 .
O21 H21A O7 0.83 2.01 2.704(3) 140.8 .
O21 H21B O30 0.99 1.94 2.909(5) 166.6 .
O29 H29A O32 0.85 2.26 3.086(4) 164.4 1_655
O29 H29B O35 0.98 1.87 2.836(4) 170.2 .
O31 H31A O2 0.82 2.09 2.885(3) 164.1 .
O31 H31B O25 0.84 2.18 2.952(3) 152.3 1_556
O32 H32A O8 0.89 1.85 2.733(3) 178.6 .
O32 H32B O36 0.92 1.83 2.632(4) 144.0 .
O33 H33A O9 0.85 1.93 2.748(3) 162.5 .
O33 H33B O11 0.81 2.31 2.776(3) 116.9 .
O34 H34A O13 0.94 1.92 2.856(3) 170.0 .
O34 H34B O31 0.90 1.88 2.758(3) 166.5 .
O35 H35A O17 0.95 2.35 3.090(4) 134.4 2_546
O35 H35B O23 0.98 1.88 2.798(4) 155.7 2_556
O36 H36A O25 0.97 2.07 2.828(3) 134.0 1_455
O36 H36B O37 0.89 1.80 2.685(3) 168.8 1_455
O37 H37A O34 0.96 1.74 2.688(3) 165.9 1_554
O37 H37B O35 0.86 1.98 2.781(3) 154.2 .
